data_1523312
loop_
_publ_author_name
'Bruzzone, G.'
'Fornasini, M.L.'
'Merlo, F.'

_publ_section_title
;
 Rare-earth intermediate phases with zinc
;
_journal_name_full 'Journal of the Less-Common Metals'
_journal_page_first 253
_journal_page_last 264
_journal_volume 22
_journal_year 1970
_chemical_formula_sum 'Gd3 Zn11'
_space_group_IT_number 71
_symmetry_space_group_name_Hall '-I 2 2'
_symmetry_space_group_name_H-M 'I m m m'
_cell_angle_alpha 90
_cell_angle_beta 90
_cell_angle_gamma 90
_cell_formula_units_Z 2
_cell_length_a 4.423
_cell_length_b 13.063
_cell_length_c 8.842
_cell_volume 510.870
_citation_journal_id_ASTM JCOMAH
_cod_data_source_file Bruzzone_JCOMAH_1970_504.cif
_cod_data_source_block Gd3Zn11
_cod_original_cell_volume 510.8699
_cod_database_code 1523312

loop_
_symmetry_equiv_pos_as_xyz
x,y,z
-x,-y,z
x,-y,-z
-x,y,-z
-x,-y,-z
x,y,-z
-x,y,z
x,-y,z
x+1/2,y+1/2,z+1/2
-x+1/2,-y+1/2,z+1/2
x+1/2,-y+1/2,-z+1/2
-x+1/2,y+1/2,-z+1/2
-x+1/2,-y+1/2,-z+1/2
x+1/2,y+1/2,-z+1/2
-x+1/2,y+1/2,z+1/2
x+1/2,-y+1/2,z+1/2

loop_
_atom_site_label
_atom_site_type_symbol
_atom_site_fract_x
_atom_site_fract_y
_atom_site_fract_z
_atom_site_occupancy
_atom_site_U_iso_or_equiv
Gd1 Gd 0 0 0 1 0.0
Zn1 Zn 0.5 0.5 0 1 0.0
Gd2 Gd 0 0.295 0 1 0.0
Zn4 Zn 0 0.133 0.287 1 0.0
Zn3 Zn 0 0.34 0.354 1 0.0
Zn2 Zn 0.5 0 0.687 1 0.0
